data_2217854
loop_
_publ_author_name
'G\"orbitz, Carl Henrik'
'Sagstuen, Einar'

_publ_section_title
;
 Potassium sodium (2<i>R</i>,3<i>R</i>)-tartrate tetrahydrate: the
 paraelectric phase of Rochelle salt at 105 K
;
_journal_coeditor_code BG2163
_journal_issue 4
_journal_name_full 'Acta Crystallographica Section E'
_journal_page_first m507
_journal_page_last m508
_journal_paper_doi 10.1107/S1600536808005266
_journal_volume 64
_journal_year 2008
_chemical_formula_iupac 'K +, Na +, C4 H4 O6 2-, 4 H2 O'
_chemical_formula_moiety 'K +, Na +, C4 H4 O6 2-, 4(H2 O)'
_chemical_formula_sum 'C4 H12 K Na O10'
_chemical_formula_weight 282.23
_chemical_name_common 'Rochelle salt'
_chemical_name_systematic
;
Potassium sodium (2R,3R)-tartrate tetrahydrate
;
_space_group_IT_number 18
_space_group_name_Hall 'P 2 2ab'
_symmetry_cell_setting orthorhombic
_symmetry_space_group_name_Hall 'P 2 2ab'
_symmetry_space_group_name_H-M 'P 21 21 2'
_atom_sites_solution_hydrogens difmap
_atom_sites_solution_primary direct
_audit_creation_method SHELXL-97
_cell_angle_alpha 90.00
_cell_angle_beta 90.00
_cell_angle_gamma 90.00
_cell_formula_units_Z 4
_cell_length_a 11.7859(6)
_cell_length_b 14.1972(7)
_cell_length_c 6.1875(3)
_cell_measurement_reflns_used 10000
_cell_measurement_temperature 105(2)
_cell_measurement_theta_max 49.65
_cell_measurement_theta_min 2.87
_cell_volume 1035.33(9)
_computing_cell_refinement 'SAINT-Plus (Bruker, 2001)'
_computing_data_collection 'SMART (Bruker, 1998)'
_computing_data_reduction 'SAINT-Plus (Bruker, 2001)'
_computing_molecular_graphics 'SHELXTL (Sheldrick, 2008)'
_computing_publication_material 'SHELXTL (Sheldrick, 2008)'
_computing_structure_refinement 'SHELXTL (Sheldrick, 2008)'
_computing_structure_solution 'SHELXTL (Sheldrick, 2008)'
_diffrn_ambient_temperature 105(2)
_diffrn_detector_area_resol_mean 8.3
_diffrn_measured_fraction_theta_full 0.980
_diffrn_measured_fraction_theta_max 0.972
_diffrn_measurement_device_type 'Siemens SMART CCD'
_diffrn_measurement_method 'sets of exposures each taken over 0.3\% \w rotation'
_diffrn_radiation_monochromator graphite
_diffrn_radiation_source 'fine-focus sealed tube'
_diffrn_radiation_type MoK\a
_diffrn_radiation_wavelength 0.71073
_diffrn_reflns_av_R_equivalents 0.0373
_diffrn_reflns_av_sigmaI/netI 0.0386
_diffrn_reflns_limit_h_max 25
_diffrn_reflns_limit_h_min -25
_diffrn_reflns_limit_k_max 30
_diffrn_reflns_limit_k_min -28
_diffrn_reflns_limit_l_max 12
_diffrn_reflns_limit_l_min -12
_diffrn_reflns_number 33523
_diffrn_reflns_theta_full 49.12
_diffrn_reflns_theta_max 49.65
_diffrn_reflns_theta_min 2.87
_diffrn_standards_decay_% 0
_diffrn_standards_number 0
_exptl_absorpt_coefficient_mu 0.597
_exptl_absorpt_correction_T_max 0.5506
_exptl_absorpt_correction_T_min 0.3977
_exptl_absorpt_correction_type multi-scan
_exptl_absorpt_process_details '(SADABS; Sheldrick, 1996)'
_exptl_crystal_colour colourless
_exptl_crystal_density_diffrn 1.811
_exptl_crystal_density_method 'not measured'
_exptl_crystal_description sphere
_exptl_crystal_F_000 584
_exptl_crystal_size_rad 0.5
_refine_diff_density_max 0.498
_refine_diff_density_min -0.731
_refine_ls_abs_structure_details 'Flack, 1983, 4266 Friedel pairs'
_refine_ls_abs_structure_Flack 0.044(14)
_refine_ls_extinction_coef 0.132(3)
_refine_ls_extinction_expression Fc^*^=kFc[1+0.001xFc^2^\l^3^/sin(2\q)]^-1/4^
_refine_ls_extinction_method 'SHELXTL (Bruker, 2000)'
_refine_ls_goodness_of_fit_ref 1.063
_refine_ls_hydrogen_treatment refall
_refine_ls_matrix_type full
_refine_ls_number_parameters 195
_refine_ls_number_reflns 10040
_refine_ls_number_restraints 12
_refine_ls_restrained_S_all 1.064
_refine_ls_R_factor_all 0.0355
_refine_ls_R_factor_gt 0.0292
_refine_ls_shift/su_max 0.002
_refine_ls_shift/su_mean 0.000
_refine_ls_structure_factor_coef Fsqd
_refine_ls_weighting_details 'calc w=1/[\s^2^(Fo^2^)+(0.0324P)^2^+0.0088P] where P=(Fo^2^+2Fc^2^)/3'
_refine_ls_weighting_scheme calc
_refine_ls_wR_factor_gt 0.0668
_refine_ls_wR_factor_ref 0.0688
_reflns_number_gt 8947
_reflns_number_total 10040
_reflns_threshold_expression I>2\s(I)
_cod_data_source_file bg2163.cif
_cod_data_source_block I
_cod_database_code 2217854
_cod_database_fobs_code 2217854

loop_
_symmetry_equiv_pos_as_xyz
'x, y, z'
'-x, -y, z'
'-x+1/2, y+1/2, -z'
'x+1/2, -y+1/2, -z'

loop_
_atom_site_type_symbol
_atom_site_label
_atom_site_fract_x
_atom_site_fract_y
_atom_site_fract_z
_atom_site_U_iso_or_equiv
_atom_site_adp_type
_atom_site_calc_flag
_atom_site_refinement_flags
_atom_site_occupancy
K K1 0.0000 0.0000 0.04255(4) 0.02054(4) Uani d S 1
K K2 0.5000 0.0000 0.83902(3) 0.01318(3) Uani d S 1
Na Na 0.23248(2) -0.007143(18) 0.51526(4) 0.01041(4) Uani d . 1
O O1 0.12000(3) 0.10859(3) 0.34799(7) 0.01016(5) Uani d . 1
O O2 0.21269(4) 0.20379(3) 0.11755(7) 0.01211(6) Uani d . 1
O O3 0.22830(4) 0.40729(3) 0.82011(8) 0.01585(7) Uani d . 1
O O4 0.04765(4) 0.35891(3) 0.84893(8) 0.01439(7) Uani d . 1
O O5 0.16547(4) 0.35790(3) 0.32421(7) 0.01060(5) Uani d . 1
H H5 0.1932(12) 0.3393(11) 0.216(3) 0.021(3) Uiso d . 1
O O6 0.29638(3) 0.24888(3) 0.63394(7) 0.01132(6) Uani d . 1
H H6 0.3284(13) 0.2989(11) 0.584(3) 0.025(3) Uiso d . 1
C C1 0.15538(4) 0.18798(3) 0.28320(8) 0.00798(6) Uani d . 1
C C2 0.12505(4) 0.27375(3) 0.42269(8) 0.00802(6) Uani d . 1
H H2 0.0351(13) 0.2714(11) 0.429(3) 0.024(3) Uiso d . 1
C C3 0.17752(4) 0.26353(3) 0.64784(8) 0.00867(6) Uani d . 1
H H3 0.1368(13) 0.2117(11) 0.726(3) 0.027(4) Uiso d . 1
C C4 0.14865(5) 0.35032(4) 0.78496(9) 0.01035(6) Uani d . 1
O O1W 0.39615(4) 0.08350(3) 0.48487(8) 0.01405(7) Uani d D 1
H H11W 0.3642(12) 0.1317(8) 0.527(2) 0.023(3) Uiso d D 1
H H12W 0.4433(14) 0.0974(13) 0.388(3) 0.058(6) Uiso d D 1
O O2W 0.23689(6) 0.04149(3) 0.87925(8) 0.02083(10) Uani d D 1
H H21W 0.2524(16) 0.0009(10) 0.980(2) 0.045(5) Uiso d D 1
H H22W 0.2331(16) 0.0930(8) 0.953(3) 0.044(5) Uiso d D 1
O O3W 0.05896(4) -0.19201(4) -0.03036(10) 0.01860(8) Uani d D 1
H H31W 0.1210(11) -0.2072(13) 0.028(3) 0.051(6) Uiso d D 1
H H32W 0.0307(13) -0.2458(8) -0.066(3) 0.037(5) Uiso d D 1
O O4W 0.07835(4) -0.10799(4) 0.57031(9) 0.01684(8) Uani d D 1
H H41W 0.0099(9) -0.1009(14) 0.526(3) 0.054(6) Uiso d D 1
H H42W 0.0734(12) -0.1431(10) 0.6784(19) 0.026(4) Uiso d D 1

loop_
_atom_site_aniso_label
_atom_site_aniso_U_11
_atom_site_aniso_U_22
_atom_site_aniso_U_33
_atom_site_aniso_U_12
_atom_site_aniso_U_13
_atom_site_aniso_U_23
K1 0.02786(8) 0.01565(7) 0.01810(8) -0.00967(7) 0.000 0.000
K2 0.01563(5) 0.01227(5) 0.01164(6) -0.00229(5) 0.000 0.000
Na 0.01174(8) 0.00770(8) 0.01179(9) -0.00031(6) -0.00041(6) 0.00065(7)
O1 0.01294(12) 0.00587(11) 0.01166(15) -0.00070(9) -0.00034(11) 0.00031(10)
O2 0.01710(14) 0.00966(13) 0.00956(15) -0.00019(11) 0.00367(11) -0.00079(10)
O3 0.02292(18) 0.01090(15) 0.01373(18) -0.00454(13) -0.00006(14) -0.00398(12)
O4 0.01600(14) 0.01549(16) 0.01168(16) 0.00482(12) 0.00046(12) -0.00285(13)
O5 0.01694(14) 0.00605(12) 0.00880(14) -0.00054(10) -0.00024(11) 0.00062(9)
O6 0.01094(12) 0.00955(13) 0.01345(16) 0.00182(10) -0.00145(10) 0.00072(11)
C1 0.01007(13) 0.00605(13) 0.00782(15) 0.00050(11) -0.00097(11) -0.00050(10)
C2 0.01034(13) 0.00591(13) 0.00780(16) 0.00042(11) -0.00044(11) -0.00038(10)
C3 0.01152(13) 0.00669(14) 0.00780(16) 0.00042(11) -0.00063(12) -0.00042(11)
C4 0.01571(16) 0.00818(15) 0.00715(16) 0.00110(13) -0.00097(13) -0.00082(11)
O1W 0.01351(14) 0.01088(14) 0.01774(19) -0.00051(11) 0.00272(12) 0.00068(12)
O2W 0.0434(3) 0.00952(15) 0.00958(18) 0.00494(17) 0.00155(17) -0.00014(11)
O3W 0.01445(15) 0.0230(2) 0.0183(2) 0.00034(14) -0.00277(14) 0.00046(16)
O4W 0.01251(14) 0.01583(17) 0.0222(2) -0.00316(12) -0.00284(13) 0.00420(15)

loop_
_atom_type_symbol
_atom_type_description
_atom_type_scat_dispersion_real
_atom_type_scat_dispersion_imag
_atom_type_scat_source
C C 0.0033 0.0016 'International Tables Vol C Tables 4.2.6.8 and 6.1.1.4'
H H 0.0000 0.0000 'International Tables Vol C Tables 4.2.6.8 and 6.1.1.4'
O O 0.0106 0.0060 'International Tables Vol C Tables 4.2.6.8 and 6.1.1.4'
Na Na 0.0362 0.0249 'International Tables Vol C Tables 4.2.6.8 and 6.1.1.4'
K K 0.2009 0.2494 'International Tables Vol C Tables 4.2.6.8 and 6.1.1.4'

loop_
_geom_angle_atom_site_label_1
_geom_angle_atom_site_label_2
_geom_angle_atom_site_label_3
_geom_angle
O2 C1 O1 126.74(5)
O2 C1 C2 116.44(4)
O1 C1 C2 116.82(4)
O5 C2 C3 109.50(4)
O5 C2 C1 110.32(4)
C3 C2 C1 110.02(4)
O5 C2 H2 112.1(8)
C3 C2 H2 111.5(9)
C1 C2 H2 103.2(9)
O6 C3 C2 110.95(4)
O6 C3 C4 111.73(4)
C2 C3 C4 109.72(4)
O6 C3 H3 113.2(9)
C2 C3 H3 108.4(10)
C4 C3 H3 102.5(10)
O3 C4 O4 126.03(5)
O3 C4 C3 116.52(5)
O4 C4 C3 117.44(5)
H11W O1W H12W 109.6(12)
H21W O2W H22W 101.2(11)
H31W O3W H32W 102.7(11)
H41W O4W H42W 105.2(11)

loop_
_geom_bond_atom_site_label_1
_geom_bond_atom_site_label_2
_geom_bond_site_symmetry_2
_geom_bond_distance
K1 O1 . 2.8194(4)
K1 O1 2 2.8194(4)
K1 O3W 2 2.8491(6)
K1 O3W . 2.8491(6)
K1 O2W 2_554 3.0271(7)
K1 O2W 1_554 3.0270(7)
K2 O1W . 2.7758(5)
K2 O1W 2_655 2.7758(5)
K2 O4 4_557 2.8383(5)
K2 O4 3_547 2.8383(5)
K2 O5 3_546 2.9822(4)
K2 O5 4_556 2.9822(4)
K2 O2W . 3.1662(7)
K2 O2W 2_655 3.1662(7)
Na O1W . 2.3264(5)
Na O4W . 2.3379(5)
Na O1 . 2.3512(5)
Na O2W . 2.3562(6)
Na O3 3_546 2.4485(6)
Na O5 3_546 2.4707(5)
O1 C1 . 1.2668(6)
O2 C1 . 1.2479(6)
O3 C4 . 1.2581(7)
O4 C4 . 1.2604(7)
O5 C2 . 1.4232(6)
O5 H5 . 0.789(17)
O6 C3 . 1.4188(6)
O6 H6 . 0.861(16)
C1 C2 . 1.5348(7)
C2 C3 . 1.5311(7)
C2 H2 . 1.062(15)
C3 C4 . 1.5342(7)
C3 H3 . 1.004(17)
O1W H11W . 0.824(8)
O1W H12W . 0.843(9)
O2W H21W . 0.868(9)
O2W H22W . 0.862(9)
O3W H31W . 0.843(9)
O3W H32W . 0.862(8)
O4W H41W . 0.858(9)
O4W H42W . 0.836(8)

loop_
_geom_hbond_atom_site_label_D
_geom_hbond_atom_site_label_H
_geom_hbond_atom_site_label_A
_geom_hbond_site_symmetry_A
_geom_hbond_distance_DH
_geom_hbond_distance_HA
_geom_hbond_distance_DA
_geom_hbond_angle_DHA
O5 H5 O2 . 0.789(17) 2.031(16) 2.5946(6) 128.2(14)
O6 H6 O4W 3_556 0.861(16) 1.968(16) 2.8119(7) 166.5(16)
O1W H11W O6 . 0.824(8) 1.960(8) 2.7832(6) 176.8(15)
O1W H12W O4 4_556 0.843(9) 2.010(9) 2.8500(7) 174.8(18)
O2W H21W O3 3_547 0.868(9) 1.830(9) 2.6941(7) 173.4(19)
O2W H22W O2 1_556 0.862(9) 1.890(9) 2.7505(7) 175.5(19)
O3W H31W O6 3_546 0.843(9) 2.391(15) 3.1029(7) 142.5(19)
O3W H31W O2 3_545 0.843(9) 2.499(17) 3.1181(7) 131.0(17)
O3W H31W O3 3_546 0.843(9) 2.584(14) 3.1569(8) 126.2(15)
O3W H32W O4 2_554 0.862(8) 1.926(8) 2.7842(8) 173.8(16)
O4W H41W O1 2 0.858(9) 1.888(10) 2.7124(6) 160.4(19)
O4W H42W O3W 1_556 0.836(8) 1.939(9) 2.7532(8) 164.4(16)

loop_
_geom_torsion_atom_site_label_1
_geom_torsion_atom_site_label_2
_geom_torsion_atom_site_label_3
_geom_torsion_atom_site_label_4
_geom_torsion
O2 C1 C2 O5 3.05(6)
O1 C1 C2 O5 -177.09(4)
O2 C1 C2 C3 -117.87(5)
O1 C1 C2 C3 61.98(5)
O5 C2 C3 O6 -66.37(5)
C1 C2 C3 O6 55.04(5)
O5 C2 C3 C4 57.57(5)
C1 C2 C3 C4 178.98(4)
O6 C3 C4 O3 16.43(7)
C2 C3 C4 O3 -107.06(5)
O6 C3 C4 O4 -164.68(5)
C2 C3 C4 O4 71.84(6)

loop_
_cod_related_entry_id
_cod_related_entry_database
_cod_related_entry_code
1 MPOD 1000176
2 MPOD 1000177
3 MPOD 1000179
4 MPOD 1000245
